data_1542898
loop_
_publ_author_name
'Ren, Yi'
'Sezen, Melda'
'Guo, Fang'
'J\"akle, Frieder'
'Loo, Yueh-Lin'

_publ_section_title
;
 [d]-Carbon--carbon double bond engineering in diazaphosphepines: a
 pathway to modulate the chemical and electronic structures of heteropines
;
_journal_issue 7
_journal_name_full 'Chem. Sci.'
_journal_page_first 4211
_journal_paper_doi 10.1039/C6SC00519E
_journal_volume 7
_journal_year 2016
_chemical_formula_sum 'C27 H18 N3 O3 P'
_chemical_formula_weight 463.41
_chemical_name_common YR6
_space_group_crystal_system triclinic
_space_group_IT_number 2
_space_group_name_Hall '-P 1'
_space_group_name_H-M_alt 'P -1'
_symmetry_space_group_name_Hall '-P 1'
_symmetry_space_group_name_H-M 'P -1'
_atom_sites_solution_hydrogens geom
_atom_sites_solution_primary direct
_atom_sites_solution_secondary difmap
_audit_update_record
;
2015-09-25 deposited with the CCDC.
2016-03-15 downloaded from the CCDC.
;
_cell_angle_alpha 89.311(2)
_cell_angle_beta 88.175(2)
_cell_angle_gamma 67.8250(10)
_cell_formula_units_Z 4
_cell_length_a 10.2381(6)
_cell_length_b 13.0126(8)
_cell_length_c 17.4162(11)
_cell_measurement_reflns_used 9874
_cell_measurement_temperature 100.(2)
_cell_measurement_theta_max 34.3208
_cell_measurement_theta_min 2.1758
_cell_volume 2147.6(2)
_computing_cell_refinement 'SAINT V8.30C (Bruker AXS Inc., 2013)'
_computing_data_collection 'Bruker Instrument Service v2012.12.0.3'
_computing_data_reduction 'SAINT V8.30C (Bruker AXS Inc., 2013)'
_computing_structure_refinement 'SHELXL-2013 (Sheldrick, 2013)'
_computing_structure_solution 'SHELXS-97 (Sheldrick, 2008)'
_diffrn_ambient_temperature 100.(2)
_diffrn_detector_area_resol_mean 8.3333
_diffrn_measured_fraction_theta_full 0.997
_diffrn_measured_fraction_theta_max 0.997
_diffrn_measurement_device_type 'BRUKER APEX II CCD'
_diffrn_radiation_monochromator 'TRIUMPH curved-crystal'
_diffrn_radiation_type MoK\a
_diffrn_radiation_wavelength 0.71073
_diffrn_reflns_av_R_equivalents 0.0275
_diffrn_reflns_av_sigmaI/netI 0.0174
_diffrn_reflns_limit_h_max 15
_diffrn_reflns_limit_h_min -15
_diffrn_reflns_limit_k_max 20
_diffrn_reflns_limit_k_min -20
_diffrn_reflns_limit_l_max 27
_diffrn_reflns_limit_l_min -27
_diffrn_reflns_number 120588
_diffrn_reflns_theta_full 33.73
_diffrn_reflns_theta_max 33.73
_diffrn_reflns_theta_min 1.69
_diffrn_source 'fine-focus tube'
_exptl_absorpt_coefficient_mu 0.165
_exptl_absorpt_correction_T_max 0.98
_exptl_absorpt_correction_T_min 0.92
_exptl_absorpt_correction_type multi-scan
_exptl_absorpt_process_details 'SADABS V2008/1 (Bruker AXS)'
_exptl_crystal_colour 'translucent intense red-green'
_exptl_crystal_density_diffrn 1.433
_exptl_crystal_density_method 'not measured'
_exptl_crystal_description 'elongated prism'
_exptl_crystal_F_000 960
_exptl_crystal_size_max 0.350
_exptl_crystal_size_mid 0.140
_exptl_crystal_size_min 0.100
_refine_diff_density_max 0.610
_refine_diff_density_min -0.291
_refine_ls_extinction_method none
_refine_ls_goodness_of_fit_ref 1.043
_refine_ls_hydrogen_treatment mixed
_refine_ls_matrix_type full
_refine_ls_number_parameters 615
_refine_ls_number_reflns 17096
_refine_ls_number_restraints 0
_refine_ls_restrained_S_all 1.043
_refine_ls_R_factor_all 0.0430
_refine_ls_R_factor_gt 0.0359
_refine_ls_shift/su_max 0.002
_refine_ls_shift/su_mean 0.000
_refine_ls_structure_factor_coef Fsqd
_refine_ls_weighting_details 'calc w=1/[\s^2^(Fo^2^)+(0.0580P)^2^+0.6492P] where P=(Fo^2^+2Fc^2^)/3'
_refine_ls_weighting_scheme calc
_refine_ls_wR_factor_gt 0.0979
_refine_ls_wR_factor_ref 0.1036
_reflns_number_gt 14842
_reflns_number_total 17096
_reflns_threshold_expression >2sigma(I)
_cod_data_source_file c6sc00519e2.cif
_cod_data_source_block I
_cod_depositor_comments
;
Adding full bibliography for 1542894--1542898.cif.

2019-01-18
Z value and formula fixed to values more according to usual
chemical conventions.                 miguel
;
_cod_original_formula_sum 'C54 H36 N6 O6 P2'
_cod_original_formula_weight 926.83
_cod_original_formula_units_Z 2
_cod_database_code 1542898

loop_
_space_group_symop_operation_xyz
'x, y, z'
'-x, -y, -z'

loop_
_atom_site_type_symbol
_atom_site_label
_atom_site_fract_x
_atom_site_fract_y
_atom_site_fract_z
_atom_site_U_iso_or_equiv
_atom_site_adp_type
_atom_site_calc_flag
_atom_site_refinement_flags_posn
_atom_site_occupancy
P P1 0.21376(2) 0.076034(16) 0.609095(11) 0.01053(4) Uani d . 1
O O1 0.33764(6) 0.08295(5) 0.56828(4) 0.01535(11) Uani d . 1
N N1 0.07546(7) 0.19892(5) 0.60842(4) 0.01218(11) Uani d . 1
C C1 0.09345(8) 0.30061(6) 0.59631(5) 0.01302(12) Uani d . 1
P P2 0.28024(2) 0.282684(17) 0.105549(12) 0.01340(4) Uani d . 1
O O2 -0.31645(7) 0.26467(6) 0.74490(4) 0.02028(12) Uani d . 1
N N2 -0.29602(7) 0.09029(6) 0.70732(4) 0.01587(12) Uani d . 1
C C2 0.18917(9) 0.32493(7) 0.54790(5) 0.01615(14) Uani d . 1
H H2 0.2583 0.2691 0.5177 0.019 Uiso calc R 1
N N3 0.15427(7) -0.01414(5) 0.56829(4) 0.01158(11) Uani d . 1
O O3 -0.21792(7) -0.08060(6) 0.65009(4) 0.02029(12) Uani d . 1
C C3 0.17873(10) 0.43458(7) 0.54587(6) 0.02037(16) Uani d . 1
H H3 0.2428 0.4538 0.5137 0.024 Uiso calc R 1
O O4 0.40559(7) 0.21666(6) 0.05936(4) 0.02052(13) Uani d . 1
N N4 0.18966(8) 0.40531(6) 0.06324(4) 0.01519(12) Uani d . 1
C C4 0.07638(10) 0.51782(7) 0.58989(6) 0.02093(16) Uani d . 1
H H4 0.0737 0.5916 0.5878 0.025 Uiso calc R 1
O O5 -0.17845(8) 0.66351(6) 0.17449(5) 0.02764(16) Uani d . 1
N N5 -0.22111(8) 0.52089(7) 0.23376(5) 0.02032(14) Uani d . 1
C C5 -0.02072(10) 0.49379(7) 0.63626(5) 0.01848(15) Uani d . 1
H H5 -0.091 0.5504 0.6653 0.022 Uiso calc R 1
N N6 0.16528(7) 0.21881(6) 0.11567(4) 0.01406(12) Uani d . 1
C C35 0.06378(10) 0.59162(7) 0.06864(6) 0.02020(16) Uani d . 1
H H35 -0.0061 0.6619 0.0819 0.024 Uiso calc R 1
C C6 -0.01275(9) 0.38354(7) 0.63924(5) 0.01465(13) Uani d . 1
O O6 -0.20706(8) 0.34711(7) 0.27126(5) 0.02598(15) Uani d . 1
C C17 0.25058(10) -0.29106(7) 0.49305(5) 0.01828(15) Uani d . 1
H H17 0.21 -0.3457 0.4944 0.022 Uiso calc R 1
C C18 0.37754(10) -0.31048(7) 0.45436(5) 0.01927(15) Uani d . 1
H H18 0.425 -0.3794 0.429 0.023 Uiso calc R 1
C C7 -0.09903(9) 0.33279(7) 0.67674(5) 0.01561(14) Uani d . 1
H H7 -0.1784 0.3688 0.7099 0.019 Uiso calc R 1
C C8 -0.04706(8) 0.22257(6) 0.65648(5) 0.01312(13) Uani d . 1
C C9 -0.11140(8) 0.14311(6) 0.66893(5) 0.01288(12) Uani d . 1
C C10 -0.25152(8) 0.17769(7) 0.71218(5) 0.01496(13) Uani d . 1
C C11 -0.43122(9) 0.09134(8) 0.73607(6) 0.02139(17) Uani d . 1
H H11A -0.4862 0.0837 0.693 0.032 Uiso calc R 1
H H11B -0.4829 0.1616 0.7628 0.032 Uiso calc R 1
H H11C -0.4158 0.0294 0.7719 0.032 Uiso calc R 1
C C14 0.03668(8) -0.03782(6) 0.59649(4) 0.01221(12) Uani d . 1
C C13 -0.07899(8) 0.03769(6) 0.64153(5) 0.01254(12) Uani d . 1
C C12 -0.20040(8) 0.00392(7) 0.66501(5) 0.01458(13) Uani d . 1
C C26 0.32415(10) -0.11661(8) 0.79858(5) 0.01935(15) Uani d . 1
H H26 0.3571 -0.1935 0.8106 0.023 Uiso calc R 1
C C15 0.05300(9) -0.14281(7) 0.57291(5) 0.01516(13) Uani d . 1
H H15 -0.0114 -0.1784 0.5833 0.018 Uiso calc R 1
C C16 0.18291(9) -0.18875(7) 0.53032(5) 0.01424(13) Uani d . 1
C C30 0.37297(10) 0.41054(8) -0.03775(5) 0.02107(16) Uani d . 1
H H30 0.4225 0.3325 -0.0411 0.025 Uiso calc R 1
C C28 0.23904(8) 0.03223(6) 0.70672(4) 0.01191(12) Uani d . 1
C C19 0.43747(9) -0.22927(7) 0.45207(5) 0.01719(14) Uani d . 1
H H19 0.5246 -0.2447 0.4248 0.021 Uiso calc R 1
C C29 0.25603(9) 0.45702(7) 0.01183(5) 0.01701(14) Uani d . 1
C C34 0.17915(10) 0.57249(7) 0.01560(5) 0.02000(16) Uani d . 1
C C38 -0.14634(9) 0.56483(7) 0.18576(6) 0.01910(16) Uani d . 1
C C36 0.07099(9) 0.49051(7) 0.09736(5) 0.01596(14) Uani d . 1
C C20 0.37321(8) -0.12726(7) 0.48843(5) 0.01448(13) Uani d . 1
H H20 0.4143 -0.0729 0.4867 0.017 Uiso calc R 1
C C37 -0.02467(9) 0.46906(7) 0.15135(5) 0.01518(13) Uani d . 1
C C21 0.24510(8) -0.10864(6) 0.52775(4) 0.01203(12) Uani d . 1
C C39 -0.34475(10) 0.58747(10) 0.27930(7) 0.0292(2) Uani d . 1
H H39A -0.4263 0.6169 0.2462 0.044 Uiso calc R 1
H H39B -0.3278 0.6492 0.3028 0.044 Uiso calc R 1
H H39C -0.3637 0.5413 0.3196 0.044 Uiso calc R 1
C C40 -0.16262(9) 0.40608(8) 0.23347(5) 0.01827(15) Uani d . 1
C C41 -0.03647(8) 0.37358(7) 0.17858(5) 0.01423(13) Uani d . 1
C C31 0.41397(12) 0.48331(10) -0.08206(6) 0.0261(2) Uani d . 1
H H31 0.4936 0.4542 -0.1162 0.031 Uiso calc R 1
C C42 0.03809(8) 0.25876(6) 0.16048(5) 0.01359(13) Uani d . 1
C C25 0.31430(10) -0.03997(9) 0.85557(5) 0.02235(17) Uani d . 1
H H25 0.3408 -0.0647 0.9064 0.027 Uiso calc R 1
C C24 0.26586(10) 0.07286(8) 0.83866(5) 0.02120(16) Uani d . 1
H H24 0.2584 0.125 0.8779 0.025 Uiso calc R 1
C C23 0.22844(9) 0.10914(7) 0.76420(5) 0.01599(14) Uani d . 1
H H23 0.1957 0.1861 0.7524 0.019 Uiso calc R 1
C C27 0.28589(9) -0.08117(7) 0.72401(5) 0.01496(13) Uani d . 1
H H27 0.2915 -0.1334 0.6851 0.018 Uiso calc R 1
C C54 0.37103(10) 0.25672(8) 0.33152(5) 0.02031(16) Uani d . 1
H H54 0.3739 0.2076 0.3728 0.024 Uiso calc R 1
C C55 0.32033(9) 0.24234(7) 0.26087(5) 0.01620(14) Uani d . 1
H H55 0.289 0.1831 0.2539 0.019 Uiso calc R 1
C C53 0.41740(10) 0.34304(9) 0.34145(6) 0.02356(17) Uani d . 1
H H53 0.4548 0.3515 0.3891 0.028 Uiso calc R 1
C C52 0.40930(11) 0.41744(9) 0.28172(6) 0.02395(18) Uani d . 1
H H52 0.4388 0.4775 0.2893 0.029 Uiso calc R 1
C C51 0.35808(9) 0.40389(8) 0.21107(6) 0.01927(15) Uani d . 1
H H51 0.3521 0.4547 0.1705 0.023 Uiso calc R 1
C C50 0.31539(8) 0.31488(7) 0.20019(5) 0.01407(13) Uani d . 1
C C49 0.20042(9) 0.10386(7) 0.10439(5) 0.01537(14) Uani d . 1
C C48 0.31524(11) 0.02511(7) 0.06543(5) 0.02244(17) Uani d . 1
H H48 0.3872 0.0445 0.0412 0.027 Uiso calc R 1
C C47 0.31956(13) -0.08295(8) 0.06363(6) 0.0273(2) Uani d . 1
H H47 0.397 -0.1386 0.0381 0.033 Uiso calc R 1
C C46 0.21280(14) -0.11224(8) 0.09842(6) 0.0274(2) Uani d . 1
H H46 0.2189 -0.1868 0.0956 0.033 Uiso calc R 1
C C45 0.09932(12) -0.03420(8) 0.13661(6) 0.02298(17) Uani d . 1
H H45 0.0267 -0.0539 0.1597 0.028 Uiso calc R 1
C C33 0.22343(12) 0.64410(9) -0.03016(6) 0.0261(2) Uani d . 1
H H33 0.1732 0.7221 -0.0282 0.031 Uiso calc R 1
C C44 0.09370(10) 0.07529(7) 0.14063(5) 0.01656(14) Uani d . 1
C C43 -0.00544(9) 0.17278(7) 0.17606(5) 0.01668(14) Uani d . 1
H H43 -0.0874 0.1775 0.2054 0.02 Uiso calc R 1
C C32 0.34095(13) 0.59860(10) -0.07780(6) 0.0289(2) Uani d . 1
H H32 0.373 0.646 -0.1082 0.035 Uiso calc R 1

loop_
_atom_site_aniso_label
_atom_site_aniso_U_11
_atom_site_aniso_U_22
_atom_site_aniso_U_33
_atom_site_aniso_U_12
_atom_site_aniso_U_13
_atom_site_aniso_U_23
P1 0.00845(8) 0.01081(8) 0.01276(8) -0.00417(6) 0.00025(6) 0.00040(6)
O1 0.0118(2) 0.0163(2) 0.0194(3) -0.0072(2) 0.0035(2) -0.0007(2)
N1 0.0102(3) 0.0107(2) 0.0155(3) -0.0038(2) 0.0000(2) 0.0015(2)
C1 0.0128(3) 0.0118(3) 0.0149(3) -0.0051(2) -0.0027(2) 0.0025(2)
P2 0.01100(8) 0.01314(8) 0.01450(9) -0.00300(7) 0.00124(6) 0.00283(7)
O2 0.0135(3) 0.0189(3) 0.0247(3) -0.0021(2) 0.0041(2) -0.0002(2)
N2 0.0099(3) 0.0186(3) 0.0193(3) -0.0058(2) 0.0017(2) 0.0029(2)
C2 0.0167(3) 0.0149(3) 0.0178(3) -0.0072(3) -0.0004(3) 0.0034(3)
N3 0.0099(3) 0.0124(3) 0.0131(3) -0.0049(2) 0.0007(2) -0.0007(2)
O3 0.0182(3) 0.0199(3) 0.0263(3) -0.0116(2) 0.0024(2) 0.0023(2)
C3 0.0224(4) 0.0162(3) 0.0246(4) -0.0097(3) -0.0014(3) 0.0058(3)
O4 0.0153(3) 0.0214(3) 0.0195(3) -0.0014(2) 0.0061(2) 0.0034(2)
N4 0.0140(3) 0.0138(3) 0.0173(3) -0.0047(2) -0.0016(2) 0.0044(2)
C4 0.0232(4) 0.0139(3) 0.0269(4) -0.0083(3) -0.0034(3) 0.0037(3)
O5 0.0258(3) 0.0135(3) 0.0396(4) -0.0023(2) -0.0049(3) -0.0071(3)
N5 0.0126(3) 0.0191(3) 0.0251(4) -0.0011(2) 0.0002(3) -0.0084(3)
C5 0.0191(4) 0.0122(3) 0.0233(4) -0.0047(3) -0.0031(3) 0.0008(3)
N6 0.0139(3) 0.0110(3) 0.0165(3) -0.0040(2) 0.0022(2) -0.0012(2)
C35 0.0235(4) 0.0131(3) 0.0248(4) -0.0075(3) -0.0079(3) 0.0034(3)
C6 0.0134(3) 0.0121(3) 0.0178(3) -0.0039(2) -0.0022(3) 0.0011(3)
O6 0.0196(3) 0.0297(4) 0.0288(4) -0.0101(3) 0.0078(3) -0.0040(3)
C17 0.0216(4) 0.0141(3) 0.0198(4) -0.0075(3) 0.0013(3) -0.0020(3)
C18 0.0208(4) 0.0156(3) 0.0192(4) -0.0044(3) 0.0014(3) -0.0034(3)
C7 0.0125(3) 0.0136(3) 0.0195(3) -0.0036(3) 0.0005(3) -0.0006(3)
C8 0.0098(3) 0.0131(3) 0.0160(3) -0.0038(2) -0.0003(2) 0.0011(2)
C9 0.0091(3) 0.0138(3) 0.0152(3) -0.0038(2) 0.0000(2) 0.0018(2)
C10 0.0096(3) 0.0169(3) 0.0169(3) -0.0035(3) -0.0002(2) 0.0036(3)
C11 0.0121(3) 0.0259(4) 0.0266(4) -0.0081(3) 0.0042(3) 0.0052(3)
C14 0.0102(3) 0.0137(3) 0.0138(3) -0.0058(2) 0.0000(2) 0.0013(2)
C13 0.0096(3) 0.0142(3) 0.0143(3) -0.0051(2) -0.0005(2) 0.0024(2)
C12 0.0110(3) 0.0173(3) 0.0160(3) -0.0061(3) -0.0009(2) 0.0047(3)
C26 0.0171(4) 0.0180(3) 0.0199(4) -0.0033(3) -0.0027(3) 0.0061(3)
C15 0.0155(3) 0.0145(3) 0.0176(3) -0.0080(3) 0.0007(3) 0.0002(3)
C16 0.0154(3) 0.0131(3) 0.0150(3) -0.0064(3) 0.0000(3) 0.0000(2)
C30 0.0214(4) 0.0274(4) 0.0180(4) -0.0133(3) -0.0027(3) 0.0078(3)
C28 0.0094(3) 0.0120(3) 0.0141(3) -0.0036(2) -0.0010(2) 0.0006(2)
C19 0.0152(3) 0.0188(3) 0.0156(3) -0.0042(3) 0.0013(3) -0.0028(3)
C29 0.0190(4) 0.0192(3) 0.0162(3) -0.0109(3) -0.0054(3) 0.0064(3)
C34 0.0253(4) 0.0180(4) 0.0213(4) -0.0128(3) -0.0105(3) 0.0074(3)
C38 0.0148(3) 0.0147(3) 0.0252(4) -0.0020(3) -0.0048(3) -0.0068(3)
C36 0.0152(3) 0.0125(3) 0.0200(4) -0.0047(3) -0.0041(3) 0.0010(3)
C20 0.0128(3) 0.0168(3) 0.0137(3) -0.0055(3) 0.0007(2) -0.0013(3)
C37 0.0126(3) 0.0124(3) 0.0195(3) -0.0032(2) -0.0028(3) -0.0022(3)
C21 0.0116(3) 0.0125(3) 0.0119(3) -0.0044(2) -0.0005(2) -0.0001(2)
C39 0.0147(4) 0.0309(5) 0.0352(5) -0.0007(3) 0.0028(4) -0.0164(4)
C40 0.0114(3) 0.0209(4) 0.0208(4) -0.0041(3) 0.0003(3) -0.0054(3)
C41 0.0108(3) 0.0134(3) 0.0175(3) -0.0033(2) -0.0004(2) -0.0024(3)
C31 0.0289(5) 0.0384(5) 0.0197(4) -0.0223(4) -0.0060(3) 0.0116(4)
C42 0.0115(3) 0.0127(3) 0.0162(3) -0.0041(2) 0.0003(2) -0.0010(2)
C25 0.0201(4) 0.0273(4) 0.0156(4) -0.0043(3) -0.0032(3) 0.0043(3)
C24 0.0210(4) 0.0246(4) 0.0156(3) -0.0056(3) -0.0026(3) -0.0029(3)
C23 0.0158(3) 0.0152(3) 0.0164(3) -0.0050(3) -0.0018(3) -0.0014(3)
C27 0.0131(3) 0.0125(3) 0.0177(3) -0.0030(2) -0.0015(3) 0.0015(3)
C54 0.0184(4) 0.0241(4) 0.0165(3) -0.0059(3) -0.0007(3) 0.0027(3)
C55 0.0152(3) 0.0166(3) 0.0167(3) -0.0060(3) 0.0004(3) 0.0033(3)
C53 0.0199(4) 0.0295(4) 0.0215(4) -0.0091(3) -0.0031(3) -0.0027(3)
C52 0.0209(4) 0.0255(4) 0.0295(5) -0.0131(3) -0.0030(3) -0.0018(4)
C51 0.0165(4) 0.0193(4) 0.0246(4) -0.0096(3) -0.0013(3) 0.0035(3)
C50 0.0104(3) 0.0147(3) 0.0167(3) -0.0044(2) 0.0001(2) 0.0027(3)
C49 0.0203(4) 0.0112(3) 0.0129(3) -0.0039(3) 0.0000(3) -0.0005(2)
C48 0.0294(5) 0.0143(3) 0.0169(4) -0.0012(3) 0.0054(3) -0.0012(3)
C47 0.0434(6) 0.0136(3) 0.0169(4) -0.0018(4) 0.0030(4) -0.0027(3)
C46 0.0493(6) 0.0129(3) 0.0187(4) -0.0098(4) -0.0046(4) -0.0007(3)
C45 0.0356(5) 0.0157(3) 0.0212(4) -0.0135(3) -0.0055(4) 0.0016(3)
C33 0.0368(5) 0.0243(4) 0.0262(4) -0.0209(4) -0.0149(4) 0.0121(4)
C44 0.0217(4) 0.0131(3) 0.0160(3) -0.0076(3) -0.0031(3) 0.0008(3)
C43 0.0158(3) 0.0155(3) 0.0200(4) -0.0074(3) -0.0004(3) 0.0010(3)
C32 0.0388(6) 0.0364(5) 0.0241(4) -0.0281(5) -0.0124(4) 0.0153(4)

loop_
_atom_type_symbol
_atom_type_description
_atom_type_scat_dispersion_real
_atom_type_scat_dispersion_imag
_atom_type_scat_source
C C 0.0033 0.0016 'International Tables Vol C Tables 4.2.6.8 and 6.1.1.4'
H H 0.0000 0.0000 'International Tables Vol C Tables 4.2.6.8 and 6.1.1.4'
N N 0.0061 0.0033 'International Tables Vol C Tables 4.2.6.8 and 6.1.1.4'
O O 0.0106 0.0060 'International Tables Vol C Tables 4.2.6.8 and 6.1.1.4'
P P 0.1023 0.0942 'International Tables Vol C Tables 4.2.6.8 and 6.1.1.4'

loop_
_geom_angle_atom_site_label_1
_geom_angle_atom_site_label_2
_geom_angle_atom_site_label_3
_geom_angle
O1 P1 N3 112.89(4)
O1 P1 N1 111.51(4)
N3 P1 N1 104.80(3)
O1 P1 C28 115.53(4)
N3 P1 C28 104.24(3)
N1 P1 C28 107.02(4)
C1 N1 C8 106.75(6)
C1 N1 P1 121.99(5)
C8 N1 P1 123.25(5)
C2 C1 C6 121.95(7)
C2 C1 N1 129.74(7)
C6 C1 N1 108.18(7)
O4 P2 N6 111.79(4)
O4 P2 N4 111.55(4)
N6 P2 N4 105.31(4)
O4 P2 C50 114.85(4)
N6 P2 C50 106.55(4)
N4 P2 C50 106.16(4)
C10 N2 C12 111.13(7)
C10 N2 C11 125.17(8)
C12 N2 C11 123.46(8)
C3 C2 C1 116.94(8)
C3 C2 H2 121.5
C1 C2 H2 121.5
C21 N3 C14 107.38(6)
C21 N3 P1 122.06(5)
C14 N3 P1 124.65(6)
C2 C3 C4 121.98(8)
C2 C3 H3 119.0
C4 C3 H3 119.0
C29 N4 C36 107.23(7)
C29 N4 P2 121.92(6)
C36 N4 P2 124.36(6)
C5 C4 C3 120.83(8)
C5 C4 H4 119.6
C3 C4 H4 119.6
C38 N5 C40 111.43(7)
C38 N5 C39 123.79(9)
C40 N5 C39 124.78(9)
C4 C5 C6 118.36(8)
C4 C5 H5 120.8
C6 C5 H5 120.8
C49 N6 C42 107.17(7)
C49 N6 P2 124.41(6)
C42 N6 P2 125.15(6)
C36 C35 C34 108.15(8)
C36 C35 H35 125.9
C34 C35 H35 125.9
C5 C6 C1 119.89(8)
C5 C6 C7 132.51(8)
C1 C6 C7 107.54(7)
C18 C17 C16 118.55(8)
C18 C17 H17 120.7
C16 C17 H17 120.7
C17 C18 C19 120.75(8)
C17 C18 H18 119.6
C19 C18 H18 119.6
C8 C7 C6 107.97(7)
C8 C7 H7 126.0
C6 C7 H7 126.0
C7 C8 N1 109.47(7)
C7 C8 C9 128.20(7)
N1 C8 C9 121.65(7)
C13 C9 C8 132.33(7)
C13 C9 C10 107.97(7)
C8 C9 C10 119.27(7)
O2 C10 N2 124.89(8)
O2 C10 C9 128.42(8)
N2 C10 C9 106.69(7)
N2 C11 H11A 109.5
N2 C11 H11B 109.5
H11A C11 H11B 109.5
N2 C11 H11C 109.5
H11A C11 H11C 109.5
H11B C11 H11C 109.5
C15 C14 N3 108.78(7)
C15 C14 C13 126.86(7)
N3 C14 C13 124.36(7)
C9 C13 C14 134.09(7)
C9 C13 C12 106.91(7)
C14 C13 C12 118.96(7)
O3 C12 N2 123.80(8)
O3 C12 C13 128.92(8)
N2 C12 C13 107.26(7)
C25 C26 C27 120.22(8)
C25 C26 H26 119.9
C27 C26 H26 119.9
C14 C15 C16 108.24(7)
C14 C15 H15 125.9
C16 C15 H15 125.9
C17 C16 C21 119.86(8)
C17 C16 C15 132.42(8)
C21 C16 C15 107.70(7)
C31 C30 C29 117.11(10)
C31 C30 H30 121.4
C29 C30 H30 121.4
C23 C28 C27 120.25(7)
C23 C28 P1 119.90(6)
C27 C28 P1 119.42(6)
C20 C19 C18 122.10(8)
C20 C19 H19 118.9
C18 C19 H19 118.9
C30 C29 C34 121.98(8)
C30 C29 N4 130.19(8)
C34 C29 N4 107.81(8)
C33 C34 C29 119.49(10)
C33 C34 C35 132.74(9)
C29 C34 C35 107.76(8)
O5 C38 N5 124.11(9)
O5 C38 C37 128.68(9)
N5 C38 C37 107.20(7)
C35 C36 N4 109.04(8)
C35 C36 C37 127.82(8)
N4 C36 C37 123.12(7)
C19 C20 C21 116.70(8)
C19 C20 H20 121.6
C21 C20 H20 121.6
C41 C37 C36 133.26(8)
C41 C37 C38 107.19(8)
C36 C37 C38 119.46(7)
C20 C21 N3 130.06(7)
C20 C21 C16 122.03(7)
N3 C21 C16 107.88(7)
N5 C39 H39A 109.5
N5 C39 H39B 109.5
H39A C39 H39B 109.5
N5 C39 H39C 109.5
H39A C39 H39C 109.5
H39B C39 H39C 109.5
O6 C40 N5 124.79(8)
O6 C40 C41 128.95(8)
N5 C40 C41 106.26(8)
C37 C41 C42 132.82(8)
C37 C41 C40 107.87(7)
C42 C41 C40 119.12(7)
C30 C31 C32 121.77(10)
C30 C31 H31 119.1
C32 C31 H31 119.1
C43 C42 N6 109.25(7)
C43 C42 C41 127.08(8)
N6 C42 C41 123.39(7)
C26 C25 C24 120.39(8)
C26 C25 H25 119.8
C24 C25 H25 119.8
C23 C24 C25 119.88(8)
C23 C24 H24 120.1
C25 C24 H24 120.1
C24 C23 C28 119.84(8)
C24 C23 H23 120.1
C28 C23 H23 120.1
C26 C27 C28 119.41(8)
C26 C27 H27 120.3
C28 C27 H27 120.3
C53 C54 C55 119.82(9)
C53 C54 H54 120.1
C55 C54 H54 120.1
C54 C55 C50 120.12(8)
C54 C55 H55 119.9
C50 C55 H55 119.9
C54 C53 C52 120.31(9)
C54 C53 H53 119.8
C52 C53 H53 119.8
C51 C52 C53 120.15(9)
C51 C52 H52 119.9
C53 C52 H52 119.9
C52 C51 C50 119.61(8)
C52 C51 H51 120.2
C50 C51 H51 120.2
C55 C50 C51 119.94(8)
C55 C50 P2 119.94(6)
C51 C50 P2 119.46(6)
C48 C49 C44 121.61(8)
C48 C49 N6 130.62(8)
C44 C49 N6 107.77(7)
C47 C48 C49 117.05(9)
C47 C48 H48 121.5
C49 C48 H48 121.5
C48 C47 C46 121.96(9)
C48 C47 H47 119.0
C46 C47 H47 119.0
C45 C46 C47 120.84(9)
C45 C46 H46 119.6
C47 C46 H46 119.6
C46 C45 C44 118.39(10)
C46 C45 H45 120.8
C44 C45 H45 120.8
C32 C33 C34 118.65(10)
C32 C33 H33 120.7
C34 C33 H33 120.7
C45 C44 C49 120.13(8)
C45 C44 C43 132.15(9)
C49 C44 C43 107.72(7)
C42 C43 C44 108.06(8)
C42 C43 H43 126.0
C44 C43 H43 126.0
C33 C32 C31 120.96(9)
C33 C32 H32 119.5
C31 C32 H32 119.5

loop_
_geom_bond_atom_site_label_1
_geom_bond_atom_site_label_2
_geom_bond_distance
P1 O1 1.4661(6)
P1 N3 1.6852(7)
P1 N1 1.6892(7)
P1 C28 1.7821(8)
N1 C1 1.4156(10)
N1 C8 1.4202(10)
C1 C2 1.3951(11)
C1 C6 1.4098(11)
P2 O4 1.4666(7)
P2 N6 1.6819(7)
P2 N4 1.6874(7)
P2 C50 1.7861(9)
O2 C10 1.2128(11)
N2 C10 1.3799(11)
N2 C12 1.3813(11)
N2 C11 1.4521(11)
C2 C3 1.3901(12)
C2 H2 0.95
N3 C21 1.4111(10)
N3 C14 1.4228(10)
O3 C12 1.2116(11)
C3 C4 1.4039(14)
C3 H3 0.95
N4 C29 1.4172(11)
N4 C36 1.4182(11)
C4 C5 1.3840(13)
C4 H4 0.95
O5 C38 1.2144(11)
N5 C38 1.3747(13)
N5 C40 1.3840(12)
N5 C39 1.4514(12)
C5 C6 1.4063(11)
C5 H5 0.95
N6 C49 1.4148(10)
N6 C42 1.4173(10)
C35 C36 1.3784(12)
C35 C34 1.4228(14)
C35 H35 0.95
C6 C7 1.4268(12)
O6 C40 1.2089(12)
C17 C18 1.3812(13)
C17 C16 1.4035(12)
C17 H17 0.95
C18 C19 1.4077(13)
C18 H18 0.95
C7 C8 1.3743(11)
C7 H7 0.95
C8 C9 1.4318(11)
C9 C13 1.3717(11)
C9 C10 1.5099(11)
C11 H11A 0.98
C11 H11B 0.98
C11 H11C 0.98
C14 C15 1.3783(11)
C14 C13 1.4368(11)
C13 C12 1.5104(11)
C26 C25 1.3898(14)
C26 C27 1.3908(12)
C26 H26 0.95
C15 C16 1.4227(12)
C15 H15 0.95
C16 C21 1.4115(11)
C30 C31 1.3894(13)
C30 C29 1.3946(13)
C30 H30 0.95
C28 C23 1.3967(11)
C28 C27 1.4009(11)
C19 C20 1.3893(12)
C19 H19 0.95
C29 C34 1.4099(13)
C34 C33 1.4096(13)
C38 C37 1.5041(12)
C36 C37 1.4362(12)
C20 C21 1.3982(11)
C20 H20 0.95
C37 C41 1.3707(11)
C39 H39A 0.98
C39 H39B 0.98
C39 H39C 0.98
C40 C41 1.5097(12)
C41 C42 1.4316(11)
C31 C32 1.4028(17)
C31 H31 0.95
C42 C43 1.3731(11)
C25 C24 1.3920(14)
C25 H25 0.95
C24 C23 1.3900(12)
C24 H24 0.95
C23 H23 0.95
C27 H27 0.95
C54 C53 1.3890(14)
C54 C55 1.3922(13)
C54 H54 0.95
C55 C50 1.3977(11)
C55 H55 0.95
C53 C52 1.3954(15)
C53 H53 0.95
C52 C51 1.3915(14)
C52 H52 0.95
C51 C50 1.4005(12)
C51 H51 0.95
C49 C48 1.3960(12)
C49 C44 1.4099(12)
C48 C47 1.3908(14)
C48 H48 0.95
C47 C46 1.4050(17)
C47 H47 0.95
C46 C45 1.3783(15)
C46 H46 0.95
C45 C44 1.4065(12)
C45 H45 0.95
C33 C32 1.3773(18)
C33 H33 0.95
C44 C43 1.4238(12)
C43 H43 0.95
C32 H32 0.95

loop_
_geom_torsion_atom_site_label_1
_geom_torsion_atom_site_label_2
_geom_torsion_atom_site_label_3
_geom_torsion_atom_site_label_4
_geom_torsion
O1 P1 N1 C1 -21.72(8)
N3 P1 N1 C1 -144.18(6)
C28 P1 N1 C1 105.52(7)
O1 P1 N1 C8 -166.42(6)
N3 P1 N1 C8 71.13(7)
C28 P1 N1 C8 -39.17(7)
C8 N1 C1 C2 -173.23(8)
P1 N1 C1 C2 37.09(12)
C8 N1 C1 C6 2.63(8)
P1 N1 C1 C6 -147.06(6)
C6 C1 C2 C3 2.32(12)
N1 C1 C2 C3 177.67(8)
O1 P1 N3 C21 29.86(7)
N1 P1 N3 C21 151.41(6)
C28 P1 N3 C21 -96.29(6)
O1 P1 N3 C14 179.32(6)
N1 P1 N3 C14 -59.13(7)
C28 P1 N3 C14 53.17(7)
C1 C2 C3 C4 -0.41(13)
O4 P2 N4 C29 -26.19(8)
N6 P2 N4 C29 -147.65(7)
C50 P2 N4 C29 99.60(7)
O4 P2 N4 C36 -174.27(7)
N6 P2 N4 C36 64.26(8)
C50 P2 N4 C36 -48.49(8)
C2 C3 C4 C5 -1.32(15)
C3 C4 C5 C6 1.12(14)
O4 P2 N6 C49 19.51(8)
N4 P2 N6 C49 140.81(7)
C50 P2 N6 C49 -106.71(7)
O4 P2 N6 C42 176.42(6)
N4 P2 N6 C42 -62.28(7)
C50 P2 N6 C42 50.20(7)
C4 C5 C6 C1 0.75(13)
C4 C5 C6 C7 -175.92(9)
C2 C1 C6 C5 -2.54(12)
N1 C1 C6 C5 -178.78(7)
C2 C1 C6 C7 174.88(8)
N1 C1 C6 C7 -1.36(9)
C16 C17 C18 C19 -0.29(14)
C5 C6 C7 C8 176.48(9)
C1 C6 C7 C8 -0.48(9)
C6 C7 C8 N1 2.15(9)
C6 C7 C8 C9 -168.39(8)
C1 N1 C8 C7 -2.98(9)
P1 N1 C8 C7 146.23(6)
C1 N1 C8 C9 168.30(7)
P1 N1 C8 C9 -42.49(10)
C7 C8 C9 C13 168.81(9)
N1 C8 C9 C13 -0.70(14)
C7 C8 C9 C10 -2.70(13)
N1 C8 C9 C10 -172.22(7)
C12 N2 C10 O2 178.76(8)
C11 N2 C10 O2 4.30(14)
C12 N2 C10 C9 -0.62(9)
C11 N2 C10 C9 -175.08(8)
C13 C9 C10 O2 179.99(9)
C8 C9 C10 O2 -6.59(13)
C13 C9 C10 N2 -0.66(9)
C8 C9 C10 N2 172.76(7)
C21 N3 C14 C15 -1.08(9)
P1 N3 C14 C15 -154.26(6)
C21 N3 C14 C13 179.37(7)
P1 N3 C14 C13 26.19(11)
C8 C9 C13 C14 6.99(16)
C10 C9 C13 C14 179.21(8)
C8 C9 C13 C12 -170.68(8)
C10 C9 C13 C12 1.54(8)
C15 C14 C13 C9 -179.49(9)
N3 C14 C13 C9 -0.03(14)
C15 C14 C13 C12 -2.03(12)
N3 C14 C13 C12 177.43(7)
C10 N2 C12 O3 -177.18(8)
C11 N2 C12 O3 -2.61(13)
C10 N2 C12 C13 1.55(9)
C11 N2 C12 C13 176.12(7)
C9 C13 C12 O3 176.71(9)
C14 C13 C12 O3 -1.38(13)
C9 C13 C12 N2 -1.93(9)
C14 C13 C12 N2 179.98(7)
N3 C14 C15 C16 1.04(9)
C13 C14 C15 C16 -179.43(8)
C18 C17 C16 C21 -0.09(13)
C18 C17 C16 C15 178.62(9)
C14 C15 C16 C17 -179.43(9)
C14 C15 C16 C21 -0.60(9)
O1 P1 C28 C23 83.13(7)
N3 P1 C28 C23 -152.40(6)
N1 P1 C28 C23 -41.71(7)
O1 P1 C28 C27 -89.28(7)
N3 P1 C28 C27 35.19(7)
N1 P1 C28 C27 145.89(6)
C17 C18 C19 C20 0.36(14)
C31 C30 C29 C34 1.96(13)
C31 C30 C29 N4 179.77(9)
C36 N4 C29 C30 -177.33(9)
P2 N4 C29 C30 29.86(13)
C36 N4 C29 C34 0.72(9)
P2 N4 C29 C34 -152.10(6)
C30 C29 C34 C33 -1.98(13)
N4 C29 C34 C33 179.78(8)
C30 C29 C34 C35 177.33(8)
N4 C29 C34 C35 -0.92(10)
C36 C35 C34 C33 179.94(10)
C36 C35 C34 C29 0.77(10)
C40 N5 C38 O5 178.05(9)
C39 N5 C38 O5 -2.56(15)
C40 N5 C38 C37 -1.03(10)
C39 N5 C38 C37 178.36(8)
C34 C35 C36 N4 -0.33(10)
C34 C35 C36 C37 -178.68(8)
C29 N4 C36 C35 -0.24(9)
P2 N4 C36 C35 151.74(7)
C29 N4 C36 C37 178.21(8)
P2 N4 C36 C37 -29.81(12)
C18 C19 C20 C21 -0.03(13)
C35 C36 C37 C41 172.96(9)
N4 C36 C37 C41 -5.19(15)
C35 C36 C37 C38 -2.98(13)
N4 C36 C37 C38 178.88(7)
O5 C38 C37 C41 -176.96(9)
N5 C38 C37 C41 2.06(10)
O5 C38 C37 C36 -0.06(14)
N5 C38 C37 C36 178.96(8)
C19 C20 C21 N3 -178.49(8)
C19 C20 C21 C16 -0.36(12)
C14 N3 C21 C20 179.04(8)
P1 N3 C21 C20 -26.94(11)
C14 N3 C21 C16 0.70(8)
P1 N3 C21 C16 154.73(6)
C17 C16 C21 C20 0.43(12)
C15 C16 C21 C20 -178.58(7)
C17 C16 C21 N3 178.93(7)
C15 C16 C21 N3 -0.08(9)
C38 N5 C40 O6 179.17(9)
C39 N5 C40 O6 -0.21(15)
C38 N5 C40 C41 -0.29(10)
C39 N5 C40 C41 -179.67(8)
C36 C37 C41 C42 -3.76(17)
C38 C37 C41 C42 172.53(9)
C36 C37 C41 C40 -178.50(9)
C38 C37 C41 C40 -2.20(9)
O6 C40 C41 C37 -177.81(10)
N5 C40 C41 C37 1.63(9)
O6 C40 C41 C42 6.61(14)
N5 C40 C41 C42 -173.95(7)
C29 C30 C31 C32 -0.38(14)
C49 N6 C42 C43 -0.53(9)
P2 N6 C42 C43 -160.74(6)
C49 N6 C42 C41 -174.88(8)
P2 N6 C42 C41 24.91(11)
C37 C41 C42 C43 -161.29(9)
C40 C41 C42 C43 12.98(13)
C37 C41 C42 N6 12.03(14)
C40 C41 C42 N6 -173.71(7)
C27 C26 C25 C24 0.12(15)
C26 C25 C24 C23 -0.65(15)
C25 C24 C23 C28 0.27(14)
C27 C28 C23 C24 0.64(12)
P1 C28 C23 C24 -171.71(7)
C25 C26 C27 C28 0.78(13)
C23 C28 C27 C26 -1.16(12)
P1 C28 C27 C26 171.22(7)
C53 C54 C55 C50 -0.33(13)
C55 C54 C53 C52 2.01(15)
C54 C53 C52 C51 -1.69(15)
C53 C52 C51 C50 -0.30(15)
C54 C55 C50 C51 -1.65(13)
C54 C55 C50 P2 168.99(7)
C52 C51 C50 C55 1.97(13)
C52 C51 C50 P2 -168.72(7)
O4 P2 C50 C55 -89.22(7)
N6 P2 C50 C55 35.14(8)
N4 P2 C50 C55 147.04(7)
O4 P2 C50 C51 81.47(8)
N6 P2 C50 C51 -154.17(7)
N4 P2 C50 C51 -42.28(8)
C42 N6 C49 C48 -179.16(9)
P2 N6 C49 C48 -18.77(13)
C42 N6 C49 C44 1.28(9)
P2 N6 C49 C44 161.66(6)
C44 C49 C48 C47 0.26(14)
N6 C49 C48 C47 -179.26(9)
C49 C48 C47 C46 0.80(15)
C48 C47 C46 C45 -0.61(16)
C47 C46 C45 C44 -0.66(15)
C29 C34 C33 C32 0.34(14)
C35 C34 C33 C32 -178.75(10)
C46 C45 C44 C49 1.68(14)
C46 C45 C44 C43 -178.79(10)
C48 C49 C44 C45 -1.51(13)
N6 C49 C44 C45 178.10(8)
C48 C49 C44 C43 178.86(8)
N6 C49 C44 C43 -1.53(9)
N6 C42 C43 C44 -0.42(10)
C41 C42 C43 C44 173.67(8)
C45 C44 C43 C42 -178.36(9)
C49 C44 C43 C42 1.21(10)
C34 C33 C32 C31 1.20(15)
C30 C31 C32 C33 -1.21(15)
